data_4337284
loop_
_publ_author_name
'Veronelli, Mattia'
'Kindermann, Nicole'
'Dechert, Sebastian'
'Meyer, Steffen'
'Meyer, Franc'

_publ_section_title
;
 Crowning of coinage metal pyrazolates: double-decker homo- and
 heteronuclear complexes with synergic emissive properties.
;
_journal_issue 4
_journal_name_full 'Inorganic chemistry'
_journal_page_first 2333
_journal_page_last 2341
_journal_paper_doi 10.1021/ic5001792
_journal_volume 53
_journal_year 2014
_chemical_formula_moiety 'C58 H51 Ag6 F9 N6 O3 S7 2+, 2(C F3 O3 S -), C H2 Cl2'
_chemical_formula_sum 'C61 H53 Ag6 Cl2 F15 N6 O9 S9'
_chemical_formula_weight 2305.75
_chemical_name_systematic
;
 ?
;
_space_group_IT_number 2
_symmetry_cell_setting triclinic
_symmetry_space_group_name_Hall '-P 1'
_symmetry_space_group_name_H-M 'P -1'
_atom_sites_solution_hydrogens geom
_atom_sites_solution_primary direct
_atom_sites_solution_secondary difmap
_audit_creation_method SHELXL-97
_cell_angle_alpha 112.851(2)
_cell_angle_beta 101.668(3)
_cell_angle_gamma 107.282(3)
_cell_formula_units_Z 2
_cell_length_a 14.9374(5)
_cell_length_b 16.5649(6)
_cell_length_c 18.5377(6)
_cell_measurement_reflns_used 36488
_cell_measurement_temperature 133(2)
_cell_measurement_theta_max 25.62
_cell_measurement_theta_min 1.28
_cell_volume 3764.0(3)
_computing_cell_refinement 'X-AREA (Stoe & Cie, 2002)'
_computing_data_collection 'X-AREA (Stoe & Cie, 2002)'
_computing_data_reduction 'X-AREA (Stoe & Cie, 2002)'
_computing_molecular_graphics 'DIAMOND (Brandenburg, 2001)'
_computing_publication_material 'SHELXL-97 (Sheldrick, 1997)'
_computing_structure_refinement 'SHELXL-97 (Sheldrick, 1997)'
_computing_structure_solution 'SHELXS-97 (Sheldrick, 1990)'
_diffrn_ambient_temperature 133(2)
_diffrn_measured_fraction_theta_full 0.996
_diffrn_measured_fraction_theta_max 0.996
_diffrn_measurement_device_type 'Stoe IPDS II'
_diffrn_measurement_method \w
_diffrn_radiation_monochromator graphite
_diffrn_radiation_source 'fine-focus sealed tube'
_diffrn_radiation_type MoK\a
_diffrn_radiation_wavelength 0.71073
_diffrn_reflns_av_R_equivalents 0.0329
_diffrn_reflns_av_sigmaI/netI 0.0340
_diffrn_reflns_limit_h_max 18
_diffrn_reflns_limit_h_min -18
_diffrn_reflns_limit_k_max 20
_diffrn_reflns_limit_k_min -20
_diffrn_reflns_limit_l_max 22
_diffrn_reflns_limit_l_min -22
_diffrn_reflns_number 36488
_diffrn_reflns_theta_full 25.62
_diffrn_reflns_theta_max 25.62
_diffrn_reflns_theta_min 1.28
_exptl_absorpt_coefficient_mu 1.946
_exptl_absorpt_correction_T_max 0.8284
_exptl_absorpt_correction_T_min 0.4825
_exptl_absorpt_correction_type numerical
_exptl_absorpt_process_details 'X-RED (Stoe & Cie, 2002)'
_exptl_crystal_colour colorless
_exptl_crystal_density_diffrn 2.034
_exptl_crystal_density_method 'not measured'
_exptl_crystal_description block
_exptl_crystal_F_000 2256
_exptl_crystal_size_max 0.34
_exptl_crystal_size_mid 0.14
_exptl_crystal_size_min 0.07
_refine_diff_density_max 3.052
_refine_diff_density_min -2.282
_refine_diff_density_rms 0.083
_refine_ls_extinction_method none
_refine_ls_goodness_of_fit_ref 1.013
_refine_ls_hydrogen_treatment constr
_refine_ls_matrix_type full
_refine_ls_number_parameters 973
_refine_ls_number_reflns 14140
_refine_ls_number_restraints 0
_refine_ls_restrained_S_all 1.013
_refine_ls_R_factor_all 0.0435
_refine_ls_R_factor_gt 0.0308
_refine_ls_shift/su_max 0.002
_refine_ls_shift/su_mean 0.000
_refine_ls_structure_factor_coef Fsqd
_refine_ls_weighting_details 'calc w=1/[\s^2^(Fo^2^)+(0.0370P)^2^+1.7201P] where P=(Fo^2^+2Fc^2^)/3'
_refine_ls_weighting_scheme calc
_refine_ls_wR_factor_gt 0.0664
_refine_ls_wR_factor_ref 0.0697
_reflns_number_gt 11614
_reflns_number_total 14140
_reflns_threshold_expression >2sigma(I)
_cod_data_source_file ic5001792_si_002.cif
_cod_data_source_block '[Ag2L]3(OTf)3-mv176b'
_cod_depositor_comments
;
The following automatic conversions were performed:

'_symmetry_cell_setting' value 'Triclinic' changed to 'triclinic'
according to
/usr/data/users/saulius/automatic-downloads/current/ACS/lib/dictionaries/cif_core.dic
dictionary named 'cif_core.dic' version 2.4.2 from 2011-04-26.

Automatic conversion script
Id: cif_fix_values 2281 2013-09-26 08:29:07Z andrius 

2021-08-30
Z value and formula fixed to values more according to usual
chemical conventions.                 miguel
;
_cod_original_formula_sum 'C122 H106 Ag12 Cl4 F30 N12 O18 S18'
_cod_original_formula_weight 4611.51
_cod_original_formula_moiety 'C116 H102 Ag12 F18 N12 O6 S14 4+, 4(C F3 O3 S -), 2(C H2 Cl2)'
_cod_original_formula_units_Z 1
_cod_original_cell_volume 3764.0(2)
_cod_database_code 4337284

loop_
_symmetry_equiv_pos_as_xyz
'x, y, z'
'-x, -y, -z'

loop_
_atom_site_label
_atom_site_type_symbol
_atom_site_fract_x
_atom_site_fract_y
_atom_site_fract_z
_atom_site_U_iso_or_equiv
_atom_site_adp_type
_atom_site_occupancy
_atom_site_symmetry_multiplicity
_atom_site_calc_flag
_atom_site_refinement_flags
Ag1 Ag 0.74848(2) 0.862488(18) 0.990833(16) 0.02708(7) Uani 1 1 d .
Ag2 Ag 0.868853(19) 0.963111(17) 0.887370(16) 0.02297(6) Uani 1 1 d .
Ag3 Ag 0.96984(2) 0.850461(18) 0.976179(16) 0.02559(6) Uani 1 1 d .
Ag4 Ag 0.55250(2) 0.82477(2) 0.721690(17) 0.03339(7) Uani 1 1 d .
Ag5 Ag 1.00187(2) 0.759564(19) 0.690777(17) 0.03534(8) Uani 1 1 d .
Ag6 Ag 0.75121(2) 0.60091(2) 0.90867(2) 0.04816(10) Uani 1 1 d .
S1 S 0.47025(7) 0.71747(6) 0.77303(6) 0.02819(19) Uani 1 1 d .
S2 S 0.66086(7) 0.93271(6) 0.68379(6) 0.02706(18) Uani 1 1 d .
S11 S 0.89335(7) 0.80528(6) 0.60959(6) 0.0307(2) Uani 1 1 d .
S12 S 1.09867(8) 0.67928(7) 0.73772(6) 0.0324(2) Uani 1 1 d .
S21 S 0.90718(7) 0.58679(7) 0.90277(6) 0.0340(2) Uani 1 1 d .
S22 S 0.59125(8) 0.60476(7) 0.91584(6) 0.0346(2) Uani 1 1 d .
N1 N 0.6831(2) 0.9230(2) 0.92940(17) 0.0246(6) Uani 1 1 d .
N2 N 0.7407(2) 0.97975(19) 0.90394(17) 0.0234(6) Uani 1 1 d .
N11 N 0.9939(2) 0.94197(19) 0.86562(17) 0.0227(6) Uani 1 1 d .
N12 N 1.0366(2) 0.8994(2) 0.90431(17) 0.0248(6) Uani 1 1 d .
N21 N 0.9046(2) 0.79862(19) 1.04757(18) 0.0277(7) Uani 1 1 d .
N22 N 0.8151(2) 0.8020(2) 1.05212(18) 0.0277(7) Uani 1 1 d .
F1 F 0.1085(2) 0.41982(18) 0.47974(15) 0.0569(7) Uani 1 1 d .
F2 F 0.4625(2) 0.87446(19) 0.34944(15) 0.0501(6) Uani 1 1 d .
F11 F 1.0645(2) 0.9217(2) 0.38839(17) 0.0522(7) Uani 1 1 d .
F12 F 0.8263(3) 0.26829(18) 0.55443(19) 0.0710(9) Uani 1 1 d .
F21 F 0.8243(3) 0.18514(19) 0.6850(2) 0.0721(9) Uani 1 1 d .
F22 F 0.3006(2) 0.2060(2) 0.67810(18) 0.0680(9) Uani 1 1 d .
C1 C 0.5941(3) 0.9916(3) 0.8837(2) 0.0285(8) Uani 1 1 d .
H1 H 0.5417 1.0103 0.8694 0.034 Uiso 1 1 calc R
C2 C 0.5936(3) 0.9292(2) 0.9162(2) 0.0263(7) Uani 1 1 d .
C3 C 0.6873(3) 1.0211(2) 0.8762(2) 0.0246(7) Uani 1 1 d .
C4 C 0.5093(3) 0.8654(3) 0.9281(2) 0.0316(8) Uani 1 1 d .
H4A H 0.4834 0.9056 0.9656 0.038 Uiso 1 1 calc R
H4B H 0.5356 0.8323 0.9558 0.038 Uiso 1 1 calc R
C5 C 0.4222(3) 0.7892(3) 0.8443(2) 0.0309(8) Uani 1 1 d .
H5A H 0.3914 0.8215 0.8186 0.037 Uiso 1 1 calc R
H5B H 0.3699 0.7467 0.8545 0.037 Uiso 1 1 calc R
C6 C 0.3584(3) 0.6294(2) 0.6848(2) 0.0281(8) Uani 1 1 d .
C7 C 0.3436(3) 0.5334(3) 0.6523(2) 0.0331(8) Uani 1 1 d .
H7 H 0.3911 0.5163 0.6783 0.040 Uiso 1 1 calc R
C8 C 0.2596(3) 0.4626(3) 0.5821(3) 0.0403(10) Uani 1 1 d .
H8 H 0.2490 0.3969 0.5592 0.048 Uiso 1 1 calc R
C9 C 0.1925(3) 0.4896(3) 0.5467(2) 0.0380(9) Uani 1 1 d .
C10 C 0.2051(3) 0.5837(3) 0.5770(2) 0.0383(9) Uani 1 1 d .
H10 H 0.1569 0.5998 0.5506 0.046 Uiso 1 1 calc R
C11 C 0.2889(3) 0.6543(3) 0.6463(2) 0.0323(8) Uani 1 1 d .
H11 H 0.2993 0.7200 0.6678 0.039 Uiso 1 1 calc R
C12 C 0.7293(3) 1.0855(2) 0.8417(2) 0.0299(8) Uani 1 1 d .
H12A H 0.7976 1.0903 0.8442 0.036 Uiso 1 1 calc R
H12B H 0.7353 1.1509 0.8773 0.036 Uiso 1 1 calc R
C13 C 0.6645(3) 1.0498(3) 0.7512(2) 0.0291(8) Uani 1 1 d .
H13A H 0.6931 1.0966 0.7324 0.035 Uiso 1 1 calc R
H13B H 0.5955 1.0435 0.7476 0.035 Uiso 1 1 calc R
C14 C 0.5977(3) 0.9146(3) 0.5823(2) 0.0279(8) Uani 1 1 d .
C15 C 0.6556(3) 0.9405(3) 0.5393(2) 0.0340(8) Uani 1 1 d .
H15 H 0.7269 0.9677 0.5639 0.041 Uiso 1 1 calc R
C16 C 0.6098(3) 0.9267(3) 0.4595(2) 0.0368(9) Uani 1 1 d .
H16 H 0.6484 0.9435 0.4285 0.044 Uiso 1 1 calc R
C17 C 0.5071(3) 0.8881(3) 0.4276(2) 0.0359(9) Uani 1 1 d .
C18 C 0.4474(3) 0.8631(3) 0.4694(2) 0.0376(9) Uani 1 1 d .
H18 H 0.3763 0.8375 0.4450 0.045 Uiso 1 1 calc R
C19 C 0.4934(3) 0.8762(3) 0.5480(2) 0.0336(8) Uani 1 1 d .
H19 H 0.4542 0.8591 0.5785 0.040 Uiso 1 1 calc R
C21 C 1.1149(3) 0.9200(2) 0.8185(2) 0.0268(7) Uani 1 1 d .
H21 H 1.1601 0.9204 0.7891 0.032 Uiso 1 1 calc R
C22 C 1.0402(3) 0.9540(2) 0.8134(2) 0.0242(7) Uani 1 1 d .
C23 C 1.1092(3) 0.8851(2) 0.8757(2) 0.0258(7) Uani 1 1 d .
C24 C 1.0048(3) 0.9902(2) 0.7558(2) 0.0272(7) Uani 1 1 d .
H24A H 1.0543 1.0031 0.7289 0.033 Uiso 1 1 calc R
H24B H 1.0016 1.0520 0.7892 0.033 Uiso 1 1 calc R
C25 C 0.9017(3) 0.9195(3) 0.6877(2) 0.0304(8) Uani 1 1 d .
H25A H 0.8792 0.9522 0.6577 0.037 Uiso 1 1 calc R
H25B H 0.8537 0.9048 0.7154 0.037 Uiso 1 1 calc R
C26 C 0.9486(3) 0.8409(2) 0.5440(2) 0.0266(7) Uani 1 1 d .
C27 C 1.0487(3) 0.8632(3) 0.5550(2) 0.0318(8) Uani 1 1 d .
H27 H 1.0906 0.8598 0.5988 0.038 Uiso 1 1 calc R
C28 C 1.0886(3) 0.8906(3) 0.5023(3) 0.0369(9) Uani 1 1 d .
H28 H 1.1575 0.9063 0.5094 0.044 Uiso 1 1 calc R
C29 C 1.0254(3) 0.8941(3) 0.4397(2) 0.0353(9) Uani 1 1 d .
C30 C 0.9264(3) 0.8714(3) 0.4265(2) 0.0379(9) Uani 1 1 d .
H30 H 0.8851 0.8742 0.3821 0.046 Uiso 1 1 calc R
C31 C 0.8867(3) 0.8440(3) 0.4788(2) 0.0332(8) Uani 1 1 d .
H31 H 0.8174 0.8273 0.4703 0.040 Uiso 1 1 calc R
C32 C 1.1629(3) 0.8305(3) 0.8985(2) 0.0351(9) Uani 1 1 d .
H32A H 1.1763 0.8489 0.9585 0.042 Uiso 1 1 calc R
H32B H 1.2285 0.8490 0.8912 0.042 Uiso 1 1 calc R
C33 C 1.1036(3) 0.7211(3) 0.8458(2) 0.0334(8) Uani 1 1 d .
H33A H 1.0344 0.7030 0.8462 0.040 Uiso 1 1 calc R
H33B H 1.1358 0.6892 0.8709 0.040 Uiso 1 1 calc R
C34 C 1.0151(3) 0.5548(3) 0.6884(2) 0.0350(9) Uani 1 1 d .
C35 C 1.0555(4) 0.4872(3) 0.6662(3) 0.0432(10) Uani 1 1 d .
H35 H 1.1263 0.5075 0.6830 0.052 Uiso 1 1 calc R
C36 C 0.9917(4) 0.3898(3) 0.6193(3) 0.0527(12) Uani 1 1 d .
H36 H 1.0177 0.3426 0.6018 0.063 Uiso 1 1 calc R
C37 C 0.8895(4) 0.3633(3) 0.5988(3) 0.0484(12) Uani 1 1 d .
C38 C 0.8485(4) 0.4283(3) 0.6229(3) 0.0449(11) Uani 1 1 d .
H38 H 0.7780 0.4074 0.6097 0.054 Uiso 1 1 calc R
C39 C 0.9126(3) 0.5256(3) 0.6673(3) 0.0393(9) Uani 1 1 d .
H39 H 0.8856 0.5723 0.6833 0.047 Uiso 1 1 calc R
C41 C 0.8434(3) 0.7051(3) 1.1013(2) 0.0373(9) Uani 1 1 d .
H41 H 0.8362 0.6629 1.1248 0.045 Uiso 1 1 calc R
C42 C 0.9218(3) 0.7399(2) 1.0772(2) 0.0331(9) Uani 1 1 d .
C43 C 0.7769(3) 0.7449(3) 1.0840(2) 0.0340(9) Uani 1 1 d .
C44 C 1.0078(3) 0.7133(3) 1.0705(3) 0.0386(10) Uani 1 1 d .
H44A H 1.0481 0.7260 1.1262 0.046 Uiso 1 1 calc R
H44B H 1.0515 0.7542 1.0532 0.046 Uiso 1 1 calc R
C45 C 0.9728(3) 0.6073(3) 1.0072(3) 0.0374(9) Uani 1 1 d .
H45A H 0.9271 0.5657 1.0228 0.045 Uiso 1 1 calc R
H45B H 1.0314 0.5911 1.0072 0.045 Uiso 1 1 calc R
C46 C 0.8820(3) 0.4644(3) 0.8392(3) 0.0350(9) Uani 1 1 d .
C47 C 0.7870(4) 0.3924(3) 0.8068(3) 0.0515(12) Uani 1 1 d .
H47 H 0.7342 0.4078 0.8204 0.062 Uiso 1 1 calc R
C48 C 0.7674(4) 0.2980(3) 0.7548(3) 0.0583(13) Uani 1 1 d .
H48 H 0.7018 0.2482 0.7327 0.070 Uiso 1 1 calc R
C49 C 0.8435(4) 0.2782(3) 0.7364(3) 0.0500(12) Uani 1 1 d .
C50 C 0.9402(4) 0.3475(3) 0.7684(3) 0.0459(11) Uani 1 1 d .
H50 H 0.9927 0.3307 0.7556 0.055 Uiso 1 1 calc R
C51 C 0.9590(3) 0.4422(3) 0.8197(3) 0.0382(9) Uani 1 1 d .
H51 H 1.0246 0.4917 0.8414 0.046 Uiso 1 1 calc R
C52 C 0.6735(3) 0.7236(3) 1.0860(3) 0.0387(9) Uani 1 1 d .
H52A H 0.6499 0.7692 1.0754 0.046 Uiso 1 1 calc R
H52B H 0.6754 0.7334 1.1426 0.046 Uiso 1 1 calc R
C53 C 0.5994(3) 0.6205(3) 1.0207(2) 0.0349(9) Uani 1 1 d .
H53A H 0.5324 0.6080 1.0253 0.042 Uiso 1 1 calc R
H53B H 0.6226 0.5742 1.0305 0.042 Uiso 1 1 calc R
C54 C 0.5017(3) 0.4832(3) 0.8483(2) 0.0343(8) Uani 1 1 d .
C55 C 0.5310(3) 0.4075(3) 0.8296(3) 0.0412(10) Uani 1 1 d .
H55 H 0.5986 0.4203 0.8566 0.049 Uiso 1 1 calc R
C56 C 0.4631(3) 0.3140(3) 0.7722(3) 0.0471(11) Uani 1 1 d .
H56 H 0.4831 0.2623 0.7593 0.056 Uiso 1 1 calc R
C57 C 0.3675(3) 0.2984(3) 0.7350(3) 0.0461(11) Uani 1 1 d .
C58 C 0.3342(3) 0.3689(4) 0.7530(3) 0.0507(12) Uani 1 1 d .
H58 H 0.2657 0.3540 0.7264 0.061 Uiso 1 1 calc R
C59 C 0.4018(3) 0.4639(4) 0.8114(3) 0.0462(11) Uani 1 1 d .
H59 H 0.3798 0.5143 0.8255 0.055 Uiso 1 1 calc R
S31 S 0.76603(7) 0.71086(6) 0.75953(5) 0.02622(18) Uani 1 1 d .
O31 O 0.7673(2) 0.7297(2) 0.84224(18) 0.0442(7) Uani 1 1 d .
O32 O 0.7247(2) 0.76283(19) 0.72677(18) 0.0407(7) Uani 1 1 d .
O33 O 0.8571(2) 0.7084(2) 0.7473(2) 0.0443(7) Uani 1 1 d .
C61 C 0.6762(3) 0.5864(3) 0.6936(3) 0.0446(11) Uani 1 1 d .
F31 F 0.7025(2) 0.52737(16) 0.71681(18) 0.0518(7) Uani 1 1 d .
F32 F 0.5861(2) 0.5750(2) 0.6971(3) 0.1117(18) Uani 1 1 d .
F33 F 0.6710(3) 0.5566(2) 0.61498(18) 0.0888(13) Uani 1 1 d .
S41 S 0.32199(6) 0.91482(6) 0.68634(6) 0.02621(18) Uani 1 1 d .
O41 O 0.40982(19) 0.8985(2) 0.71097(17) 0.0352(6) Uani 1 1 d .
O42 O 0.3065(2) 0.9272(2) 0.61284(18) 0.0402(7) Uani 1 1 d .
O43 O 0.23368(19) 0.85418(17) 0.69050(17) 0.0323(6) Uani 1 1 d .
C71 C 0.3524(3) 1.0343(3) 0.7706(3) 0.0403(10) Uani 1 1 d .
F41 F 0.4345(2) 1.09974(18) 0.7763(2) 0.0678(9) Uani 1 1 d .
F42 F 0.2779(2) 1.06068(18) 0.75771(19) 0.0563(7) Uani 1 1 d .
F43 F 0.3696(2) 1.0363(2) 0.84494(15) 0.0563(7) Uani 1 1 d .
S51 S 0.73857(9) 0.40601(8) 1.03888(9) 0.0579(3) Uani 1 1 d .
O51 O 0.7030(4) 0.4623(3) 1.0096(3) 0.1045(19) Uani 1 1 d .
O52 O 0.7427(5) 0.4228(4) 1.1217(3) 0.122(2) Uani 1 1 d .
O53 O 0.8230(3) 0.3932(4) 1.0206(4) 0.0991(16) Uani 1 1 d .
C81 C 0.6408(3) 0.2866(3) 0.9738(4) 0.0494(12) Uani 1 1 d .
F51 F 0.6282(3) 0.2588(2) 0.8926(2) 0.0783(10) Uani 1 1 d .
F52 F 0.6614(3) 0.2230(2) 0.9918(2) 0.0753(10) Uani 1 1 d .
F53 F 0.5537(3) 0.2820(3) 0.9802(4) 0.1114(16) Uani 1 1 d .
C91 C 0.5839(4) 0.6531(4) 0.5158(3) 0.0591(13) Uani 1 1 d .
H91A H 0.6444 0.7055 0.5646 0.071 Uiso 1 1 calc R
H91B H 0.5915 0.5920 0.5016 0.071 Uiso 1 1 calc R
Cl1 Cl 0.57723(11) 0.67538(9) 0.43051(8) 0.0541(3) Uani 1 1 d .
Cl2 Cl 0.47786(10) 0.64538(8) 0.54408(7) 0.0592(3) Uani 1 1 d .

loop_
_atom_site_aniso_label
_atom_site_aniso_U_11
_atom_site_aniso_U_22
_atom_site_aniso_U_33
_atom_site_aniso_U_23
_atom_site_aniso_U_13
_atom_site_aniso_U_12
Ag1 0.03241(15) 0.02495(13) 0.02754(13) 0.01506(11) 0.01202(11) 0.01236(11)
Ag2 0.02142(13) 0.02207(12) 0.02455(13) 0.00957(10) 0.00959(10) 0.00930(10)
Ag3 0.02735(14) 0.02224(12) 0.02342(13) 0.01037(10) 0.00687(10) 0.00789(10)
Ag4 0.03635(16) 0.02795(14) 0.02676(14) 0.01173(11) 0.01161(12) 0.00367(12)
Ag5 0.05456(19) 0.02449(14) 0.02296(13) 0.00974(11) 0.00759(13) 0.01790(13)
Ag6 0.03231(17) 0.04235(18) 0.04147(18) -0.00125(14) 0.00990(14) 0.01112(14)
S1 0.0293(5) 0.0263(4) 0.0285(4) 0.0129(4) 0.0124(4) 0.0100(4)
S2 0.0254(4) 0.0310(4) 0.0299(4) 0.0177(4) 0.0113(4) 0.0130(4)
S11 0.0326(5) 0.0262(4) 0.0260(4) 0.0127(4) 0.0054(4) 0.0059(4)
S12 0.0414(5) 0.0289(4) 0.0345(5) 0.0153(4) 0.0201(4) 0.0197(4)
S21 0.0311(5) 0.0256(4) 0.0419(5) 0.0160(4) 0.0120(4) 0.0087(4)
S22 0.0412(5) 0.0361(5) 0.0389(5) 0.0239(4) 0.0195(4) 0.0202(4)
N1 0.0273(15) 0.0244(14) 0.0217(14) 0.0101(11) 0.0101(12) 0.0107(12)
N2 0.0204(14) 0.0220(14) 0.0235(14) 0.0092(11) 0.0058(11) 0.0070(11)
N11 0.0234(14) 0.0191(13) 0.0218(14) 0.0065(11) 0.0080(12) 0.0088(11)
N12 0.0206(14) 0.0252(14) 0.0220(14) 0.0070(12) 0.0060(11) 0.0081(12)
N21 0.0353(17) 0.0178(13) 0.0280(15) 0.0125(12) 0.0088(13) 0.0082(12)
N22 0.0391(18) 0.0221(14) 0.0252(15) 0.0128(12) 0.0152(13) 0.0128(13)
F1 0.0569(16) 0.0393(14) 0.0341(13) 0.0004(11) 0.0006(12) 0.0032(12)
F2 0.0541(16) 0.0586(16) 0.0336(13) 0.0265(12) 0.0074(11) 0.0181(13)
F11 0.0624(17) 0.0635(17) 0.0602(16) 0.0431(14) 0.0405(14) 0.0327(14)
F12 0.100(2) 0.0269(13) 0.0644(19) 0.0092(13) 0.0287(17) 0.0176(14)
F21 0.114(3) 0.0374(15) 0.0698(19) 0.0186(14) 0.0489(19) 0.0369(17)
F22 0.0585(18) 0.0593(17) 0.0489(16) 0.0213(14) -0.0005(14) -0.0027(14)
C1 0.0258(18) 0.0289(18) 0.0288(18) 0.0126(15) 0.0086(15) 0.0116(15)
C2 0.0250(18) 0.0279(17) 0.0190(16) 0.0066(14) 0.0074(14) 0.0088(14)
C3 0.0210(17) 0.0205(16) 0.0228(16) 0.0062(13) 0.0024(13) 0.0062(13)
C4 0.0262(19) 0.036(2) 0.0264(18) 0.0122(16) 0.0114(15) 0.0072(16)
C5 0.0260(18) 0.0314(19) 0.0274(18) 0.0092(15) 0.0133(15) 0.0066(15)
C6 0.0311(19) 0.0244(17) 0.0270(18) 0.0125(14) 0.0141(15) 0.0066(15)
C7 0.036(2) 0.0279(18) 0.040(2) 0.0167(16) 0.0198(17) 0.0143(16)
C8 0.048(2) 0.0224(18) 0.041(2) 0.0065(16) 0.023(2) 0.0099(17)
C9 0.043(2) 0.031(2) 0.0256(19) 0.0069(16) 0.0123(17) 0.0066(18)
C10 0.045(2) 0.037(2) 0.030(2) 0.0161(17) 0.0109(18) 0.0151(18)
C11 0.041(2) 0.0242(17) 0.0286(18) 0.0124(15) 0.0115(16) 0.0108(16)
C12 0.0269(18) 0.0235(17) 0.0320(19) 0.0128(15) 0.0052(15) 0.0058(14)
C13 0.0272(18) 0.0271(18) 0.035(2) 0.0175(15) 0.0097(16) 0.0112(15)
C14 0.0311(19) 0.0286(18) 0.0280(18) 0.0146(15) 0.0117(15) 0.0151(15)
C15 0.031(2) 0.038(2) 0.036(2) 0.0207(17) 0.0132(17) 0.0135(17)
C16 0.039(2) 0.040(2) 0.036(2) 0.0247(18) 0.0162(18) 0.0124(18)
C17 0.047(2) 0.038(2) 0.0249(18) 0.0169(16) 0.0088(17) 0.0203(18)
C18 0.031(2) 0.047(2) 0.033(2) 0.0171(18) 0.0095(17) 0.0195(18)
C19 0.032(2) 0.040(2) 0.032(2) 0.0171(17) 0.0156(16) 0.0158(17)
C21 0.0225(17) 0.0232(16) 0.0284(18) 0.0063(14) 0.0113(14) 0.0085(14)
C22 0.0256(17) 0.0179(15) 0.0245(17) 0.0075(13) 0.0103(14) 0.0062(13)
C23 0.0215(17) 0.0242(16) 0.0225(16) 0.0041(13) 0.0065(14) 0.0085(14)
C24 0.037(2) 0.0208(16) 0.0289(18) 0.0133(14) 0.0176(16) 0.0129(15)
C25 0.033(2) 0.0353(19) 0.0328(19) 0.0199(16) 0.0157(16) 0.0185(16)
C26 0.0299(19) 0.0227(16) 0.0226(17) 0.0093(14) 0.0063(14) 0.0095(14)
C27 0.032(2) 0.0292(18) 0.0312(19) 0.0132(15) 0.0059(16) 0.0138(16)
C28 0.032(2) 0.036(2) 0.048(2) 0.0214(18) 0.0171(18) 0.0173(17)
C29 0.046(2) 0.035(2) 0.036(2) 0.0199(17) 0.0236(18) 0.0205(18)
C30 0.039(2) 0.045(2) 0.032(2) 0.0221(18) 0.0090(17) 0.0180(19)
C31 0.0269(19) 0.037(2) 0.0315(19) 0.0163(16) 0.0061(16) 0.0112(16)
C32 0.031(2) 0.039(2) 0.0315(19) 0.0118(17) 0.0071(16) 0.0197(17)
C33 0.039(2) 0.038(2) 0.0305(19) 0.0190(16) 0.0128(17) 0.0213(18)
C34 0.052(2) 0.0295(19) 0.033(2) 0.0168(16) 0.0211(18) 0.0225(18)
C35 0.060(3) 0.038(2) 0.053(3) 0.028(2) 0.036(2) 0.030(2)
C36 0.086(4) 0.036(2) 0.063(3) 0.028(2) 0.046(3) 0.041(3)
C37 0.076(3) 0.027(2) 0.038(2) 0.0121(18) 0.022(2) 0.020(2)
C38 0.054(3) 0.037(2) 0.037(2) 0.0134(18) 0.011(2) 0.019(2)
C39 0.047(2) 0.033(2) 0.039(2) 0.0147(17) 0.0136(19) 0.0218(19)
C41 0.053(3) 0.0280(19) 0.035(2) 0.0204(17) 0.0124(19) 0.0169(18)
C42 0.042(2) 0.0194(16) 0.0270(18) 0.0096(14) 0.0027(16) 0.0075(15)
C43 0.053(2) 0.0244(18) 0.0255(18) 0.0128(15) 0.0162(17) 0.0142(17)
C44 0.033(2) 0.0296(19) 0.041(2) 0.0165(17) -0.0020(17) 0.0077(16)
C45 0.036(2) 0.0304(19) 0.046(2) 0.0208(18) 0.0102(18) 0.0136(17)
C46 0.039(2) 0.0291(19) 0.039(2) 0.0181(17) 0.0184(18) 0.0129(17)
C47 0.043(3) 0.030(2) 0.073(3) 0.016(2) 0.031(2) 0.0090(19)
C48 0.053(3) 0.031(2) 0.072(3) 0.013(2) 0.028(3) 0.006(2)
C49 0.078(3) 0.033(2) 0.044(2) 0.0183(19) 0.029(2) 0.024(2)
C50 0.061(3) 0.056(3) 0.051(3) 0.035(2) 0.034(2) 0.040(2)
C51 0.040(2) 0.043(2) 0.041(2) 0.0254(19) 0.0201(18) 0.0180(19)
C52 0.056(3) 0.034(2) 0.038(2) 0.0215(18) 0.029(2) 0.0197(19)
C53 0.045(2) 0.033(2) 0.038(2) 0.0230(17) 0.0232(18) 0.0169(18)
C54 0.032(2) 0.045(2) 0.033(2) 0.0239(17) 0.0145(16) 0.0165(18)
C55 0.031(2) 0.040(2) 0.052(3) 0.0220(19) 0.0160(19) 0.0139(18)
C56 0.045(3) 0.044(2) 0.051(3) 0.023(2) 0.022(2) 0.013(2)
C57 0.045(3) 0.054(3) 0.034(2) 0.024(2) 0.0113(19) 0.011(2)
C58 0.034(2) 0.071(3) 0.044(3) 0.035(2) 0.005(2) 0.014(2)
C59 0.044(2) 0.061(3) 0.052(3) 0.040(2) 0.020(2) 0.027(2)
S31 0.0281(4) 0.0200(4) 0.0257(4) 0.0085(3) 0.0089(3) 0.0078(3)
O31 0.063(2) 0.0391(15) 0.0353(15) 0.0176(13) 0.0236(14) 0.0243(15)
O32 0.0480(17) 0.0296(14) 0.0417(16) 0.0178(12) 0.0089(13) 0.0164(13)
O33 0.0371(16) 0.0309(14) 0.0597(19) 0.0153(13) 0.0240(14) 0.0120(12)
C61 0.034(2) 0.0246(19) 0.055(3) 0.0112(19) 0.000(2) 0.0079(17)
F31 0.0573(16) 0.0272(12) 0.0702(18) 0.0242(12) 0.0218(14) 0.0164(11)
F32 0.0270(15) 0.0367(16) 0.218(5) 0.031(2) 0.020(2) 0.0026(12)
F33 0.134(3) 0.0368(15) 0.0371(16) -0.0041(12) -0.0214(18) 0.0255(18)
S41 0.0231(4) 0.0262(4) 0.0307(4) 0.0141(4) 0.0110(4) 0.0104(3)
O41 0.0285(14) 0.0435(15) 0.0404(15) 0.0209(13) 0.0161(12) 0.0201(12)
O42 0.0366(15) 0.0500(17) 0.0413(16) 0.0298(14) 0.0143(13) 0.0164(13)
O43 0.0293(13) 0.0267(13) 0.0426(15) 0.0175(11) 0.0181(12) 0.0095(11)
C71 0.033(2) 0.0265(19) 0.049(3) 0.0106(17) 0.0149(19) 0.0075(17)
F41 0.0534(17) 0.0316(13) 0.086(2) 0.0103(14) 0.0298(16) -0.0018(12)
F42 0.0556(16) 0.0372(13) 0.0780(19) 0.0210(13) 0.0264(14) 0.0291(13)
F43 0.0516(16) 0.0623(17) 0.0332(13) 0.0057(12) 0.0135(12) 0.0209(13)
S51 0.0407(6) 0.0384(6) 0.0694(8) 0.0154(6) -0.0032(6) 0.0142(5)
O51 0.098(3) 0.037(2) 0.135(4) 0.038(2) -0.015(3) 0.016(2)
O52 0.158(5) 0.139(5) 0.049(2) 0.005(3) 0.008(3) 0.110(4)
O53 0.033(2) 0.102(3) 0.150(5) 0.063(3) 0.025(2) 0.015(2)
C81 0.041(3) 0.046(3) 0.081(4) 0.039(3) 0.031(2) 0.025(2)
F51 0.077(2) 0.0563(18) 0.069(2) 0.0158(16) -0.0056(17) 0.0268(17)
F52 0.099(2) 0.0579(18) 0.123(3) 0.065(2) 0.070(2) 0.0505(18)
F53 0.0466(19) 0.095(3) 0.219(5) 0.084(3) 0.072(3) 0.0352(19)
C91 0.071(4) 0.074(3) 0.046(3) 0.032(3) 0.031(3) 0.035(3)
Cl1 0.0811(9) 0.0508(6) 0.0514(6) 0.0313(5) 0.0383(6) 0.0351(6)
Cl2 0.0628(8) 0.0434(6) 0.0380(6) 0.0029(5) 0.0249(5) -0.0018(5)

loop_
_atom_type_symbol
_atom_type_description
_atom_type_scat_dispersion_real
_atom_type_scat_dispersion_imag
_atom_type_scat_source
C C 0.0033 0.0016 'International Tables Vol C Tables 4.2.6.8 and 6.1.1.4'
H H 0.0000 0.0000 'International Tables Vol C Tables 4.2.6.8 and 6.1.1.4'
N N 0.0061 0.0033 'International Tables Vol C Tables 4.2.6.8 and 6.1.1.4'
O O 0.0106 0.0060 'International Tables Vol C Tables 4.2.6.8 and 6.1.1.4'
F F 0.0171 0.0103 'International Tables Vol C Tables 4.2.6.8 and 6.1.1.4'
S S 0.1246 0.1234 'International Tables Vol C Tables 4.2.6.8 and 6.1.1.4'
Cl Cl 0.1484 0.1585 'International Tables Vol C Tables 4.2.6.8 and 6.1.1.4'
Ag Ag -0.8971 1.1015 'International Tables Vol C Tables 4.2.6.8 and 6.1.1.4'

loop_
_geom_angle_atom_site_label_1
_geom_angle_atom_site_label_2
_geom_angle_atom_site_label_3
_geom_angle
_geom_angle_site_symmetry_3
N1 Ag1 N22 179.51(13) .
N2 Ag2 N11 177.62(11) .
N2 Ag2 Ag3 101.56(7) 2_777
N11 Ag2 Ag3 80.66(7) 2_777
N12 Ag3 N21 178.41(11) .
N12 Ag3 Ag2 80.84(8) 2_777
N21 Ag3 Ag2 99.63(8) 2_777
S2 Ag4 S1 170.37(3) .
S11 Ag5 S12 165.79(3) .
S11 Ag5 C21 101.51(9) .
S12 Ag5 C21 91.58(9) .
S21 Ag6 S22 175.88(4) .
C6 S1 C5 102.44(17) .
C6 S1 Ag4 103.15(12) .
C5 S1 Ag4 103.11(13) .
C14 S2 C13 100.83(16) .
C14 S2 Ag4 111.52(13) .
C13 S2 Ag4 102.53(13) .
C26 S11 C25 101.92(17) .
C26 S11 Ag5 111.21(12) .
C25 S11 Ag5 104.46(12) .
C34 S12 C33 102.08(19) .
C34 S12 Ag5 106.32(14) .
C33 S12 Ag5 100.99(12) .
C46 S21 C45 101.55(19) .
C46 S21 Ag6 109.76(14) .
C45 S21 Ag6 104.66(15) .
C54 S22 C53 103.10(18) .
C54 S22 Ag6 104.16(14) .
C53 S22 Ag6 103.47(14) .
C2 N1 N2 107.9(3) .
C2 N1 Ag1 132.8(2) .
N2 N1 Ag1 118.7(2) .
C3 N2 N1 108.2(3) .
C3 N2 Ag2 131.1(2) .
N1 N2 Ag2 118.7(2) .
C22 N11 N12 108.4(3) .
C22 N11 Ag2 132.7(2) .
N12 N11 Ag2 118.6(2) .
C23 N12 N11 108.4(3) .
C23 N12 Ag3 131.5(2) .
N11 N12 Ag3 119.2(2) .
C42 N21 N22 108.1(3) .
C42 N21 Ag3 130.4(3) .
N22 N21 Ag3 119.7(2) .
C43 N22 N21 108.3(3) .
C43 N22 Ag1 130.6(3) .
N21 N22 Ag1 119.6(2) .
C2 C1 C3 105.5(3) .
N1 C2 C1 109.1(3) .
N1 C2 C4 120.4(3) .
C1 C2 C4 130.1(3) .
N2 C3 C1 109.3(3) .
N2 C3 C12 120.9(3) .
C1 C3 C12 129.8(3) .
C2 C4 C5 112.3(3) .
C4 C5 S1 109.5(3) .
C7 C6 C11 119.8(3) .
C7 C6 S1 117.9(3) .
C11 C6 S1 122.2(3) .
C8 C7 C6 120.1(4) .
C9 C8 C7 118.4(4) .
F1 C9 C8 118.3(4) .
F1 C9 C10 118.8(4) .
C8 C9 C10 122.9(4) .
C9 C10 C11 118.9(4) .
C10 C11 C6 119.9(3) .
C3 C12 C13 112.9(3) .
C12 C13 S2 109.2(2) .
C15 C14 C19 121.0(3) .
C15 C14 S2 117.8(3) .
C19 C14 S2 121.2(3) .
C14 C15 C16 120.0(4) .
C17 C16 C15 117.4(4) .
F2 C17 C16 117.2(4) .
F2 C17 C18 118.8(4) .
C16 C17 C18 124.0(4) .
C17 C18 C19 118.2(4) .
C18 C19 C14 119.5(4) .
C22 C21 C23 105.6(3) .
C22 C21 Ag5 92.2(2) .
C23 C21 Ag5 95.0(2) .
N11 C22 C21 108.9(3) .
N11 C22 C24 121.5(3) .
C21 C22 C24 129.3(3) .
N12 C23 C21 108.7(3) .
N12 C23 C32 121.7(3) .
C21 C23 C32 129.3(3) .
C22 C24 C25 113.0(3) .
C24 C25 S11 116.8(3) .
C27 C26 C31 119.9(4) .
C27 C26 S11 122.3(3) .
C31 C26 S11 117.8(3) .
C26 C27 C28 120.3(3) .
C29 C28 C27 117.9(4) .
C30 C29 F11 118.7(4) .
C30 C29 C28 123.2(4) .
F11 C29 C28 118.1(4) .
C29 C30 C31 118.8(4) .
C30 C31 C26 119.8(4) .
C23 C32 C33 113.2(3) .
C32 C33 S12 111.2(3) .
C39 C34 C35 120.4(4) .
C39 C34 S12 121.4(3) .
C35 C34 S12 118.1(3) .
C36 C35 C34 119.6(4) .
C37 C36 C35 118.4(4) .
F12 C37 C38 117.9(5) .
F12 C37 C36 119.1(4) .
C38 C37 C36 123.0(4) .
C37 C38 C39 118.2(5) .
C34 C39 C38 120.3(4) .
C42 C41 C43 105.9(3) .
N21 C42 C41 109.1(4) .
N21 C42 C44 119.9(4) .
C41 C42 C44 130.5(3) .
N22 C43 C41 108.6(4) .
N22 C43 C52 120.7(4) .
C41 C43 C52 130.2(4) .
C42 C44 C45 112.1(3) .
C44 C45 S21 108.9(3) .
C47 C46 C51 119.7(4) .
C47 C46 S21 121.4(3) .
C51 C46 S21 118.9(3) .
C46 C47 C48 120.9(4) .
C49 C48 C47 118.3(5) .
C48 C49 F21 118.4(5) .
C48 C49 C50 123.0(4) .
F21 C49 C50 118.6(5) .
C49 C50 C51 118.3(4) .
C46 C51 C50 119.7(4) .
C43 C52 C53 112.1(3) .
C52 C53 S22 109.0(3) .
C59 C54 C55 119.5(4) .
C59 C54 S22 119.6(3) .
C55 C54 S22 120.9(3) .
C56 C55 C54 120.9(4) .
C57 C56 C55 118.1(4) .
C56 C57 C58 123.4(4) .
C56 C57 F22 118.0(4) .
C58 C57 F22 118.6(4) .
C57 C58 C59 119.3(4) .
C54 C59 C58 118.8(4) .
O33 S31 O32 115.56(19) .
O33 S31 O31 113.8(2) .
O32 S31 O31 114.87(18) .
O33 S31 C61 102.75(19) .
O32 S31 C61 104.14(19) .
O31 S31 C61 103.6(2) .
F32 C61 F33 109.7(4) .
F32 C61 F31 107.0(4) .
F33 C61 F31 106.1(3) .
F32 C61 S31 111.1(3) .
F33 C61 S31 110.6(3) .
F31 C61 S31 112.1(3) .
O41 S41 O43 114.27(17) .
O41 S41 O42 115.08(17) .
O43 S41 O42 115.54(17) .
O41 S41 C71 103.31(18) .
O43 S41 C71 103.11(18) .
O42 S41 C71 103.1(2) .
F42 C71 F41 108.4(4) .
F42 C71 F43 107.5(4) .
F41 C71 F43 107.3(4) .
F42 C71 S41 111.2(3) .
F41 C71 S41 110.9(3) .
F43 C71 S41 111.4(3) .
O51 S51 O53 116.0(4) .
O51 S51 O52 116.4(3) .
O53 S51 O52 113.9(3) .
O51 S51 C81 103.4(2) .
O53 S51 C81 101.7(3) .
O52 S51 C81 102.5(3) .
F53 C81 F52 108.3(4) .
F53 C81 F51 106.3(5) .
F52 C81 F51 107.8(4) .
F53 C81 S51 112.0(4) .
F52 C81 S51 112.2(4) .
F51 C81 S51 110.1(3) .
Cl1 C91 Cl2 113.0(3) .

loop_
_geom_bond_atom_site_label_1
_geom_bond_atom_site_label_2
_geom_bond_distance
_geom_bond_site_symmetry_2
Ag1 N1 2.068(3) .
Ag1 N22 2.076(3) .
Ag2 N2 2.079(3) .
Ag2 N11 2.087(3) .
Ag2 Ag3 2.9644(4) 2_777
Ag3 N12 2.079(3) .
Ag3 N21 2.084(3) .
Ag3 Ag2 2.9644(4) 2_777
Ag4 S2 2.4550(10) .
Ag4 S1 2.4624(10) .
Ag5 S11 2.4686(10) .
Ag5 S12 2.4797(10) .
Ag5 C21 2.519(3) .
Ag6 S21 2.4294(11) .
Ag6 S22 2.4378(11) .
S1 C6 1.786(4) .
S1 C5 1.828(4) .
S2 C14 1.788(4) .
S2 C13 1.831(4) .
S11 C26 1.783(4) .
S11 C25 1.831(4) .
S12 C34 1.786(4) .
S12 C33 1.825(4) .
S21 C46 1.775(4) .
S21 C45 1.829(4) .
S22 C54 1.782(4) .
S22 C53 1.830(4) .
N1 C2 1.351(5) .
N1 N2 1.369(4) .
N2 C3 1.342(4) .
N11 C22 1.339(5) .
N11 N12 1.376(4) .
N12 C23 1.342(5) .
N21 C42 1.350(5) .
N21 N22 1.372(4) .
N22 C43 1.349(5) .
F1 C9 1.358(5) .
F2 C17 1.364(4) .
F11 C29 1.363(5) .
F12 C37 1.358(5) .
F21 C49 1.361(5) .
F22 C57 1.365(5) .
C1 C2 1.383(5) .
C1 C3 1.387(5) .
C2 C4 1.502(5) .
C3 C12 1.495(5) .
C4 C5 1.544(5) .
C6 C7 1.390(5) .
C6 C11 1.393(5) .
C7 C8 1.387(6) .
C8 C9 1.367(6) .
C9 C10 1.371(6) .
C10 C11 1.379(5) .
C12 C13 1.527(5) .
C14 C15 1.376(6) .
C14 C19 1.389(5) .
C15 C16 1.394(6) .
C16 C17 1.368(6) .
C17 C18 1.369(6) .
C18 C19 1.380(5) .
C21 C22 1.394(5) .
C21 C23 1.397(5) .
C22 C24 1.497(5) .
C23 C32 1.494(5) .
C24 C25 1.527(5) .
C26 C27 1.380(5) .
C26 C31 1.394(5) .
C27 C28 1.390(6) .
C28 C29 1.373(6) .
C29 C30 1.357(6) .
C30 C31 1.383(6) .
C32 C33 1.531(5) .
C34 C39 1.380(6) .
C34 C35 1.390(5) .
C35 C36 1.389(7) .
C36 C37 1.379(7) .
C37 C38 1.364(6) .
C38 C39 1.388(6) .
C41 C42 1.382(6) .
C41 C43 1.395(6) .
C42 C44 1.490(6) .
C43 C52 1.490(6) .
C44 C45 1.529(5) .
C46 C47 1.375(6) .
C46 C51 1.380(6) .
C47 C48 1.379(6) .
C48 C49 1.345(7) .
C49 C50 1.376(7) .
C50 C51 1.385(6) .
C52 C53 1.529(6) .
C54 C59 1.389(6) .
C54 C55 1.390(6) .
C55 C56 1.382(6) .
C56 C57 1.351(6) .
C57 C58 1.353(7) .
C58 C59 1.400(7) .
S31 O33 1.433(3) .
S31 O32 1.436(3) .
S31 O31 1.436(3) .
S31 C61 1.812(4) .
C61 F32 1.321(6) .
C61 F33 1.321(6) .
C61 F31 1.334(5) .
S41 O41 1.438(3) .
S41 O43 1.438(3) .
S41 O42 1.439(3) .
S41 C71 1.828(4) .
C71 F42 1.322(5) .
C71 F41 1.327(5) .
C71 F43 1.336(5) .
S51 O51 1.420(4) .
S51 O53 1.423(5) .
S51 O52 1.435(6) .
S51 C81 1.794(5) .
C81 F53 1.314(5) .
C81 F52 1.319(5) .
C81 F51 1.345(6) .
C91 Cl1 1.748(5) .
C91 Cl2 1.751(5) .
